data_7026115
loop_
_publ_author_name
'Hewison, Lindsay'
'Crook, Sian H.'
'Johnson, Tony R.'
'Mann, Brian E.'
'Adams, Harry'
'Plant, Sarah E.'
'Sawle, Philip'
'Motterlini, Roberto'

_publ_section_title
;
 Iron indenyl carbonyl compounds: CO-releasing molecules.
;
_journal_issue 38
_journal_name_full 'Dalton transactions (Cambridge, England : 2003)'
_journal_page_first 8967
_journal_page_last 8975
_journal_paper_doi 10.1039/c0dt00203h
_journal_volume 39
_journal_year 2010
_chemical_formula_sum 'C30 H23 B Cl3 F4 Fe O2 P'
_chemical_formula_weight 695.46
_chemical_name_systematic
;

?

;
_space_group_IT_number 19
_symmetry_cell_setting orthorhombic
_symmetry_space_group_name_Hall 'P 2ac 2ab'
_symmetry_space_group_name_H-M 'P 21 21 21'
_atom_sites_solution_hydrogens geom
_atom_sites_solution_primary direct
_atom_sites_solution_secondary difmap
_audit_creation_method SHELXL-97
_cell_angle_alpha 90.00
_cell_angle_beta 90.00
_cell_angle_gamma 90.00
_cell_formula_units_Z 4
_cell_length_a 9.4217(5)
_cell_length_b 11.0573(5)
_cell_length_c 28.4413(13)
_cell_measurement_reflns_used 1923
_cell_measurement_temperature 150(2)
_cell_measurement_theta_max 27.48
_cell_measurement_theta_min 1.98
_cell_volume 2963.0(2)
_computing_cell_refinement 'Bruker XSCANS'
_computing_data_collection 'Bruker XSCANS'
_computing_data_reduction 'Bruker SHELXTL'
_computing_molecular_graphics 'Bruker SHELXTL'
_computing_publication_material 'Bruker SHELXTL'
_computing_structure_refinement 'SHELXL-97 (Sheldrick, 1997)'
_computing_structure_solution 'SHELXS-97 (Sheldrick, 1990)'
_diffrn_ambient_temperature 150(2)
_diffrn_detector_area_resol_mean 100
_diffrn_measured_fraction_theta_full 0.999
_diffrn_measured_fraction_theta_max 0.999
_diffrn_measurement_device_type 'Bruker SMART 1000'
_diffrn_measurement_method '\w scans'
_diffrn_radiation_monochromator graphite
_diffrn_radiation_source 'fine-focus sealed tube'
_diffrn_radiation_type MoK\a
_diffrn_radiation_wavelength 0.71073
_diffrn_reflns_av_R_equivalents 0.0387
_diffrn_reflns_av_sigmaI/netI 0.0230
_diffrn_reflns_limit_h_max 12
_diffrn_reflns_limit_h_min -12
_diffrn_reflns_limit_k_max 14
_diffrn_reflns_limit_k_min -13
_diffrn_reflns_limit_l_max 36
_diffrn_reflns_limit_l_min -36
_diffrn_reflns_number 58444
_diffrn_reflns_theta_full 27.48
_diffrn_reflns_theta_max 27.48
_diffrn_reflns_theta_min 1.98
_diffrn_standards_decay_% 0
_diffrn_standards_number 0
_exptl_absorpt_coefficient_mu 0.887
_exptl_absorpt_correction_T_max 0.8638
_exptl_absorpt_correction_T_min 0.8288
_exptl_absorpt_correction_type multi-scan
_exptl_absorpt_process_details sadabs
_exptl_crystal_colour 'clear pale orange'
_exptl_crystal_density_diffrn 1.559
_exptl_crystal_density_method 'not measured'
_exptl_crystal_description NEEDLE
_exptl_crystal_F_000 1408
_exptl_crystal_size_max 0.22
_exptl_crystal_size_mid 0.17
_exptl_crystal_size_min 0.17
_refine_diff_density_max 0.633
_refine_diff_density_min -0.409
_refine_diff_density_rms 0.051
_refine_ls_abs_structure_details 'Flack H D (1983), Acta Cryst. A39, 876-881'
_refine_ls_abs_structure_Flack 0.004(9)
_refine_ls_extinction_method none
_refine_ls_goodness_of_fit_ref 1.029
_refine_ls_hydrogen_treatment constr
_refine_ls_matrix_type full
_refine_ls_number_parameters 379
_refine_ls_number_reflns 6787
_refine_ls_number_restraints 0
_refine_ls_restrained_S_all 1.029
_refine_ls_R_factor_all 0.0274
_refine_ls_R_factor_gt 0.0253
_refine_ls_shift/su_max 0.001
_refine_ls_shift/su_mean 0.000
_refine_ls_structure_factor_coef Fsqd
_refine_ls_weighting_details 'calc w=1/[\s^2^(Fo^2^)+(0.0351P)^2^+0.7977P] where P=(Fo^2^+2Fc^2^)/3'
_refine_ls_weighting_scheme calc
_refine_ls_wR_factor_gt 0.0611
_refine_ls_wR_factor_ref 0.0621
_reflns_number_gt 6489
_reflns_number_total 6787
_reflns_threshold_expression >2sigma(I)
_cod_data_source_file c0dt00203h.txt
_cod_data_source_block ch1tj2
_cod_depositor_comments
;
The following automatic conversions were performed:

'_symmetry_cell_setting' value 'Orthorhombic' changed to
'orthorhombic' according to
/home/saulius/struct/CIF-dictionaries/cif_core.dic dictionary named
'cif_core.dic' version 2.4.2 from 2011-04-26.

Automatic conversion script
Id: cif_fix_values 1891 2012-01-12 08:04:46Z andrius 
;
_cod_original_sg_symbol_H-M P2(1)2(1)2(1)
_cod_database_code 7026115

loop_
_symmetry_equiv_pos_as_xyz
'x, y, z'
'-x+1/2, -y, z+1/2'
'x+1/2, -y+1/2, -z'
'-x, y+1/2, -z+1/2'

loop_
_atom_site_label
_atom_site_type_symbol
_atom_site_fract_x
_atom_site_fract_y
_atom_site_fract_z
_atom_site_U_iso_or_equiv
_atom_site_adp_type
_atom_site_occupancy
_atom_site_symmetry_multiplicity
_atom_site_calc_flag
_atom_site_refinement_flags
Fe1 Fe 0.77991(3) 0.03484(2) 0.087948(8) 0.01487(6) Uani 1 1 d .
C1 C 0.7552(2) -0.10920(16) 0.11572(6) 0.0214(4) Uani 1 1 d .
O1 O 0.73478(18) -0.20001(13) 0.13260(5) 0.0351(3) Uani 1 1 d .
C2 C 0.6633(2) 0.11390(17) 0.12709(6) 0.0207(4) Uani 1 1 d .
O2 O 0.58322(15) 0.16292(14) 0.15055(5) 0.0306(3) Uani 1 1 d .
C3 C 0.84147(19) -0.03469(18) 0.02233(6) 0.0199(3) Uani 1 1 d .
H3 H 0.8953 -0.1048 0.0194 0.024 Uiso 1 1 calc R
C4 C 0.89514(19) 0.08401(18) 0.02832(6) 0.0204(4) Uani 1 1 d .
H4 H 0.9905 0.1056 0.0280 0.025 Uiso 1 1 calc R
C5 C 0.7793(2) 0.16488(16) 0.03486(6) 0.0196(3) Uani 1 1 d .
H5 H 0.7857 0.2470 0.0417 0.024 Uiso 1 1 calc R
C6 C 0.65023(19) 0.09627(16) 0.02893(6) 0.0174(3) Uani 1 1 d .
C7 C 0.5042(2) 0.12999(16) 0.02928(6) 0.0198(4) Uani 1 1 d .
H7 H 0.4769 0.2094 0.0352 0.024 Uiso 1 1 calc R
C8 C 0.40596(19) 0.04274(18) 0.02069(6) 0.0219(4) Uani 1 1 d .
H8 H 0.3105 0.0640 0.0200 0.026 Uiso 1 1 calc R
C9 C 0.4446(2) -0.08037(17) 0.01274(6) 0.0221(4) Uani 1 1 d .
H9 H 0.3740 -0.1368 0.0064 0.027 Uiso 1 1 calc R
C10 C 0.5826(2) -0.11710(16) 0.01424(6) 0.0203(4) Uani 1 1 d .
H10 H 0.6066 -0.1981 0.0106 0.024 Uiso 1 1 calc R
C11 C 0.68872(18) -0.02781(17) 0.02158(6) 0.0177(3) Uani 1 1 d .
P1 P 0.96844(4) 0.07771(4) 0.132660(15) 0.01506(9) Uani 1 1 d .
C12 C 1.0513(2) 0.22265(15) 0.11813(6) 0.0172(3) Uani 1 1 d .
C13 C 1.19701(19) 0.23155(16) 0.10974(6) 0.0203(4) Uani 1 1 d .
H13 H 1.2539 0.1629 0.1114 0.024 Uiso 1 1 calc R
C14 C 1.2573(2) 0.34344(17) 0.09882(7) 0.0236(4) Uani 1 1 d .
H14 H 1.3544 0.3494 0.0935 0.028 Uiso 1 1 calc R
C15 C 1.1730(2) 0.44528(16) 0.09598(6) 0.0232(4) Uani 1 1 d .
H15 H 1.2138 0.5197 0.0889 0.028 Uiso 1 1 calc R
C16 C 1.0279(2) 0.43755(16) 0.10360(6) 0.0225(4) Uani 1 1 d .
H16 H 0.9715 0.5064 0.1015 0.027 Uiso 1 1 calc R
C17 C 0.9670(2) 0.32635(16) 0.11437(6) 0.0196(3) Uani 1 1 d .
H17 H 0.8695 0.3209 0.1191 0.024 Uiso 1 1 calc R
C18 C 1.11479(17) -0.03035(16) 0.13269(6) 0.0168(3) Uani 1 1 d .
C19 C 1.1235(2) -0.12390(16) 0.09987(6) 0.0200(4) Uani 1 1 d .
H19 H 1.0509 -0.1352 0.0781 0.024 Uiso 1 1 calc R
C20 C 1.2407(2) -0.20024(16) 0.09971(6) 0.0235(4) Uani 1 1 d .
H20 H 1.2459 -0.2628 0.0779 0.028 Uiso 1 1 calc R
C21 C 1.3500(2) -0.18396(17) 0.13169(7) 0.0239(4) Uani 1 1 d .
H21 H 1.4287 -0.2346 0.1310 0.029 Uiso 1 1 calc R
C22 C 1.3415(2) -0.09170(18) 0.16479(7) 0.0231(4) Uani 1 1 d .
H22 H 1.4146 -0.0809 0.1864 0.028 Uiso 1 1 calc R
C23 C 1.2242(2) -0.01568(15) 0.16567(6) 0.0202(3) Uani 1 1 d .
H23 H 1.2181 0.0451 0.1882 0.024 Uiso 1 1 calc R
C24 C 0.91897(18) 0.08529(16) 0.19467(6) 0.0178(3) Uani 1 1 d .
C25 C 0.9005(2) 0.19450(17) 0.21814(7) 0.0221(4) Uani 1 1 d .
H25 H 0.9218 0.2669 0.2031 0.027 Uiso 1 1 calc R
C26 C 0.8504(2) 0.19565(19) 0.26403(7) 0.0269(4) Uani 1 1 d .
H26 H 0.8379 0.2690 0.2795 0.032 Uiso 1 1 calc R
C27 C 0.8190(2) 0.0886(2) 0.28694(7) 0.0281(4) Uani 1 1 d .
H27 H 0.7844 0.0901 0.3176 0.034 Uiso 1 1 calc R
C28 C 0.8393(2) -0.02168(19) 0.26407(7) 0.0255(4) Uani 1 1 d .
H28 H 0.8200 -0.0939 0.2796 0.031 Uiso 1 1 calc R
C29 C 0.8886(2) -0.02311(17) 0.21808(6) 0.0219(4) Uani 1 1 d .
H29 H 0.9016 -0.0965 0.2027 0.026 Uiso 1 1 calc R
B1 B 1.1117(2) -0.0317(2) -0.06245(7) 0.0204(4) Uani 1 1 d .
F1 F 1.10491(13) 0.09370(10) -0.05633(4) 0.0291(3) Uani 1 1 d .
F2 F 1.12754(11) -0.08633(10) -0.01818(4) 0.0250(2) Uani 1 1 d .
F3 F 0.98745(12) -0.07263(11) -0.08342(4) 0.0316(3) Uani 1 1 d .
F4 F 1.22720(13) -0.06039(12) -0.09042(4) 0.0362(3) Uani 1 1 d .
C30 C 1.3607(2) 0.06918(17) 0.30523(7) 0.0235(4) Uani 1 1 d .
H30 H 1.3745 0.1002 0.3372 0.028 Uiso 1 1 calc R
Cl1 Cl 1.17794(5) 0.05715(6) 0.294559(19) 0.04187(15) Uani 1 1 d .
Cl2 Cl 1.43905(6) 0.17103(6) 0.26534(2) 0.04189(14) Uani 1 1 d .
Cl3 Cl 1.44219(9) -0.07328(6) 0.30111(2) 0.05446(17) Uani 1 1 d .

loop_
_atom_site_aniso_label
_atom_site_aniso_U_11
_atom_site_aniso_U_22
_atom_site_aniso_U_33
_atom_site_aniso_U_23
_atom_site_aniso_U_13
_atom_site_aniso_U_12
Fe1 0.01651(11) 0.01384(11) 0.01427(11) 0.00050(9) 0.00122(9) -0.00044(9)
C1 0.0244(10) 0.0215(9) 0.0184(8) -0.0016(7) -0.0019(7) -0.0031(7)
O1 0.0496(9) 0.0217(7) 0.0340(8) 0.0084(6) -0.0069(7) -0.0104(7)
C2 0.0203(8) 0.0236(9) 0.0183(8) 0.0011(7) -0.0023(7) -0.0027(7)
O2 0.0249(7) 0.0385(8) 0.0284(7) -0.0069(6) 0.0059(6) 0.0047(6)
C3 0.0218(8) 0.0218(8) 0.0163(8) -0.0007(7) 0.0019(7) 0.0024(8)
C4 0.0197(8) 0.0269(9) 0.0147(8) 0.0021(7) 0.0032(7) -0.0025(8)
C5 0.0252(9) 0.0190(8) 0.0146(8) 0.0041(6) 0.0002(7) -0.0025(8)
C6 0.0236(9) 0.0163(8) 0.0122(8) 0.0035(6) -0.0003(7) -0.0003(7)
C7 0.0247(9) 0.0170(8) 0.0179(8) 0.0007(7) -0.0013(7) 0.0029(7)
C8 0.0200(8) 0.0255(9) 0.0201(8) 0.0027(7) -0.0019(7) 0.0031(7)
C9 0.0241(9) 0.0225(9) 0.0198(8) 0.0002(7) -0.0025(7) -0.0058(8)
C10 0.0268(9) 0.0163(8) 0.0178(8) -0.0007(7) 0.0002(7) -0.0007(7)
C11 0.0217(8) 0.0196(8) 0.0119(7) 0.0000(7) 0.0003(6) 0.0009(7)
P1 0.0165(2) 0.01322(19) 0.01544(19) -0.00002(16) 0.00100(16) 0.00034(16)
C12 0.0216(8) 0.0154(8) 0.0146(8) -0.0010(6) 0.0001(7) -0.0016(7)
C13 0.0215(9) 0.0169(8) 0.0224(9) 0.0003(7) 0.0025(7) 0.0006(7)
C14 0.0222(9) 0.0247(9) 0.0238(9) -0.0015(7) 0.0046(7) -0.0046(7)
C15 0.0338(10) 0.0166(9) 0.0192(8) 0.0005(7) 0.0014(7) -0.0060(7)
C16 0.0315(10) 0.0154(9) 0.0206(8) -0.0015(7) -0.0018(7) 0.0018(7)
C17 0.0215(9) 0.0182(8) 0.0191(8) -0.0002(7) -0.0005(7) 0.0002(7)
C18 0.0175(8) 0.0146(8) 0.0182(8) 0.0034(7) 0.0032(6) 0.0006(7)
C19 0.0258(9) 0.0176(8) 0.0166(8) 0.0004(6) -0.0001(7) 0.0000(7)
C20 0.0305(10) 0.0187(8) 0.0212(9) 0.0004(7) 0.0042(7) 0.0042(8)
C21 0.0230(9) 0.0210(9) 0.0276(10) 0.0072(8) 0.0066(8) 0.0060(7)
C22 0.0191(9) 0.0265(10) 0.0238(9) 0.0051(8) 0.0003(7) 0.0010(8)
C23 0.0220(8) 0.0193(8) 0.0194(8) 0.0009(7) 0.0025(7) 0.0016(8)
C24 0.0159(8) 0.0226(8) 0.0150(8) 0.0003(7) -0.0011(6) 0.0021(7)
C25 0.0234(9) 0.0212(9) 0.0216(9) -0.0006(7) 0.0005(7) 0.0008(7)
C26 0.0281(10) 0.0293(10) 0.0232(9) -0.0063(8) 0.0008(8) 0.0073(8)
C27 0.0266(10) 0.0397(11) 0.0180(9) -0.0004(8) 0.0036(7) 0.0053(9)
C28 0.0241(9) 0.0297(10) 0.0228(9) 0.0070(8) 0.0026(7) -0.0005(8)
C29 0.0235(9) 0.0212(9) 0.0209(9) 0.0001(7) -0.0001(7) 0.0018(8)
B1 0.0229(10) 0.0187(9) 0.0195(9) -0.0027(8) 0.0004(7) -0.0016(8)
F1 0.0377(7) 0.0171(5) 0.0326(6) -0.0011(5) -0.0015(5) -0.0031(5)
F2 0.0226(5) 0.0252(5) 0.0271(6) 0.0040(5) 0.0000(4) 0.0001(5)
F3 0.0274(6) 0.0290(6) 0.0383(7) -0.0047(5) -0.0113(5) -0.0031(5)
F4 0.0308(6) 0.0487(7) 0.0292(6) -0.0116(5) 0.0081(5) 0.0016(6)
C30 0.0235(9) 0.0250(10) 0.0221(9) -0.0001(7) -0.0004(7) -0.0026(7)
Cl1 0.0250(2) 0.0733(4) 0.0274(2) 0.0014(3) -0.00246(19) -0.0127(2)
Cl2 0.0410(3) 0.0502(3) 0.0345(3) 0.0122(2) 0.0001(2) -0.0183(3)
Cl3 0.0772(5) 0.0315(3) 0.0547(4) -0.0090(3) -0.0038(3) 0.0179(3)

loop_
_atom_type_symbol
_atom_type_description
_atom_type_scat_dispersion_real
_atom_type_scat_dispersion_imag
_atom_type_scat_source
C C 0.0033 0.0016 'International Tables Vol C Tables 4.2.6.8 and 6.1.1.4'
H H 0.0000 0.0000 'International Tables Vol C Tables 4.2.6.8 and 6.1.1.4'
B B 0.0013 0.0007 'International Tables Vol C Tables 4.2.6.8 and 6.1.1.4'
F F 0.0171 0.0103 'International Tables Vol C Tables 4.2.6.8 and 6.1.1.4'
Fe Fe 0.3463 0.8444 'International Tables Vol C Tables 4.2.6.8 and 6.1.1.4'
O O 0.0106 0.0060 'International Tables Vol C Tables 4.2.6.8 and 6.1.1.4'
P P 0.1023 0.0942 'International Tables Vol C Tables 4.2.6.8 and 6.1.1.4'
Cl Cl 0.1484 0.1585 'International Tables Vol C Tables 4.2.6.8 and 6.1.1.4'

loop_
_geom_angle_atom_site_label_1
_geom_angle_atom_site_label_2
_geom_angle_atom_site_label_3
_geom_angle
C2 Fe1 C1 94.59(8)
C2 Fe1 C5 96.42(8)
C1 Fe1 C5 158.63(7)
C2 Fe1 C4 134.20(8)
C1 Fe1 C4 131.10(8)
C5 Fe1 C4 39.90(7)
C2 Fe1 C3 154.17(8)
C1 Fe1 C3 95.86(8)
C5 Fe1 C3 67.03(7)
C4 Fe1 C3 39.57(7)
C2 Fe1 C6 89.01(7)
C1 Fe1 C6 122.83(7)
C5 Fe1 C6 39.43(7)
C4 Fe1 C6 65.50(7)
C3 Fe1 C6 65.51(7)
C2 Fe1 C11 116.74(7)
C1 Fe1 C11 92.74(7)
C5 Fe1 C11 65.94(7)
C4 Fe1 C11 65.49(7)
C3 Fe1 C11 39.23(7)
C6 Fe1 C11 38.31(6)
C2 Fe1 P1 91.74(6)
C1 Fe1 P1 92.35(6)
C5 Fe1 P1 105.53(5)
C4 Fe1 P1 89.63(5)
C3 Fe1 P1 111.33(5)
C6 Fe1 P1 144.65(5)
C11 Fe1 P1 150.52(5)
O1 C1 Fe1 177.53(18)
O2 C2 Fe1 176.48(17)
C4 C3 C11 108.01(17)
C4 C3 Fe1 69.67(10)
C11 C3 Fe1 73.62(10)
C4 C3 H3 126.0
C11 C3 H3 126.0
Fe1 C3 H3 122.4
C3 C4 C5 108.92(16)
C3 C4 Fe1 70.77(10)
C5 C4 Fe1 70.03(10)
C3 C4 H4 125.5
C5 C4 H4 125.5
Fe1 C4 H4 125.3
C4 C5 C6 107.49(15)
C4 C5 Fe1 70.08(10)
C6 C5 Fe1 74.00(10)
C4 C5 H5 126.3
C6 C5 H5 126.3
Fe1 C5 H5 121.4
C7 C6 C11 119.68(16)
C7 C6 C5 132.45(17)
C11 C6 C5 107.86(15)
C7 C6 Fe1 128.01(13)
C11 C6 Fe1 70.92(10)
C5 C6 Fe1 66.57(9)
C8 C7 C6 118.06(17)
C8 C7 H7 121.0
C6 C7 H7 121.0
C7 C8 C9 122.14(17)
C7 C8 H8 118.9
C9 C8 H8 118.9
C10 C9 C8 121.50(17)
C10 C9 H9 119.3
C8 C9 H9 119.3
C9 C10 C11 117.97(17)
C9 C10 H10 121.0
C11 C10 H10 121.0
C10 C11 C6 120.54(16)
C10 C11 C3 131.94(18)
C6 C11 C3 107.50(17)
C10 C11 Fe1 128.57(12)
C6 C11 Fe1 70.76(10)
C3 C11 Fe1 67.15(10)
C18 P1 C24 102.86(8)
C18 P1 C12 104.54(8)
C24 P1 C12 106.67(8)
C18 P1 Fe1 117.51(6)
C24 P1 Fe1 110.87(6)
C12 P1 Fe1 113.36(6)
C13 C12 C17 119.17(16)
C13 C12 P1 121.32(14)
C17 C12 P1 119.50(14)
C14 C13 C12 120.01(17)
C14 C13 H13 120.0
C12 C13 H13 120.0
C15 C14 C13 120.11(17)
C15 C14 H14 119.9
C13 C14 H14 119.9
C14 C15 C16 120.52(17)
C14 C15 H15 119.7
C16 C15 H15 119.7
C15 C16 C17 119.70(17)
C15 C16 H16 120.1
C17 C16 H16 120.1
C16 C17 C12 120.46(17)
C16 C17 H17 119.8
C12 C17 H17 119.8
C19 C18 C23 119.32(16)
C19 C18 P1 121.97(13)
C23 C18 P1 118.67(13)
C20 C19 C18 119.92(17)
C20 C19 H19 120.0
C18 C19 H19 120.0
C21 C20 C19 120.62(17)
C21 C20 H20 119.7
C19 C20 H20 119.7
C20 C21 C22 119.83(17)
C20 C21 H21 120.1
C22 C21 H21 120.1
C23 C22 C21 120.12(17)
C23 C22 H22 119.9
C21 C22 H22 119.9
C22 C23 C18 120.17(17)
C22 C23 H23 119.9
C18 C23 H23 119.9
C25 C24 C29 119.30(15)
C25 C24 P1 122.36(14)
C29 C24 P1 118.16(13)
C26 C25 C24 120.12(18)
C26 C25 H25 119.9
C24 C25 H25 119.9
C27 C26 C25 120.53(18)
C27 C26 H26 119.7
C25 C26 H26 119.7
C26 C27 C28 119.91(17)
C26 C27 H27 120.0
C28 C27 H27 120.0
C29 C28 C27 119.69(18)
C29 C28 H28 120.2
C27 C28 H28 120.2
C28 C29 C24 120.43(18)
C28 C29 H29 119.8
C24 C29 H29 119.8
F4 B1 F3 109.94(15)
F4 B1 F1 109.54(16)
F3 B1 F1 109.72(16)
F4 B1 F2 109.46(16)
F3 B1 F2 109.52(16)
F1 B1 F2 108.64(15)
Cl1 C30 Cl3 110.47(11)
Cl1 C30 Cl2 110.41(11)
Cl3 C30 Cl2 110.32(11)
Cl1 C30 H30 108.5
Cl3 C30 H30 108.5
Cl2 C30 H30 108.5

loop_
_geom_bond_atom_site_label_1
_geom_bond_atom_site_label_2
_geom_bond_distance
Fe1 C2 1.7920(19)
Fe1 C1 1.7930(18)
Fe1 C5 2.0850(17)
Fe1 C4 2.0857(17)
Fe1 C3 2.1001(18)
Fe1 C6 2.1844(17)
Fe1 C11 2.1866(17)
Fe1 P1 2.2355(5)
C1 O1 1.129(2)
C2 O2 1.144(2)
C3 C4 1.417(3)
C3 C11 1.441(2)
C3 H3 0.9300
C4 C5 1.423(3)
C4 H4 0.9300
C5 C6 1.443(3)
C5 H5 0.9300
C6 C7 1.426(3)
C6 C11 1.434(2)
C7 C8 1.359(3)
C7 H7 0.9300
C8 C9 1.427(3)
C8 H8 0.9300
C9 C10 1.363(3)
C9 H9 0.9300
C10 C11 1.421(3)
C10 H10 0.9300
P1 C18 1.8245(17)
P1 C24 1.8260(17)
P1 C12 1.8301(17)
C12 C13 1.396(3)
C12 C17 1.399(2)
C13 C14 1.396(3)
C13 H13 0.9300
C14 C15 1.381(3)
C14 H14 0.9300
C15 C16 1.387(3)
C15 H15 0.9300
C16 C17 1.391(2)
C16 H16 0.9300
C17 H17 0.9300
C18 C19 1.396(2)
C18 C23 1.403(2)
C19 C20 1.390(3)
C19 H19 0.9300
C20 C21 1.385(3)
C20 H20 0.9300
C21 C22 1.390(3)
C21 H21 0.9300
C22 C23 1.389(3)
C22 H22 0.9300
C23 H23 0.9300
C24 C25 1.391(3)
C24 C29 1.401(3)
C25 C26 1.388(3)
C25 H25 0.9300
C26 C27 1.383(3)
C26 H26 0.9300
C27 C28 1.395(3)
C27 H27 0.9300
C28 C29 1.388(3)
C28 H28 0.9300
C29 H29 0.9300
B1 F4 1.385(2)
B1 F3 1.390(2)
B1 F1 1.399(2)
B1 F2 1.404(2)
C30 Cl1 1.7532(19)
C30 Cl3 1.756(2)
C30 Cl2 1.7609(19)
C30 H30 0.9800
